data_4108085
loop_
_publ_author_name
'Thomas E. Lightburn'
'Michael T. Dombrowski'
'Kian L. Tan'

_publ_section_title
;
 Catalytic Scaffolding Ligands: An Efficient Strategy for Directing
 Reactions
;
_journal_name_full 'Journal of the American Chemical Society'
_journal_page_first 9210
_journal_page_last 9211
_journal_paper_doi 10.1021/ja803011d
_journal_volume 130
_journal_year 2008
_chemical_formula_moiety 'C17 H20 N O P'
_chemical_formula_sum 'C17 H20 N O P'
_chemical_formula_weight 285.31
_chemical_name_systematic
; 
 ? 
;
_space_group_IT_number 14
_symmetry_cell_setting monoclinic
_symmetry_space_group_name_Hall '-P 2ybc'
_symmetry_space_group_name_H-M 'P 1 21/c 1'
_atom_sites_solution_hydrogens geom
_atom_sites_solution_primary direct
_atom_sites_solution_secondary difmap
_audit_creation_method SHELXL-97
_cell_angle_alpha 90.00
_cell_angle_beta 92.227(2)
_cell_angle_gamma 90.00
_cell_formula_units_Z 4
_cell_length_a 5.6630(9)
_cell_length_b 16.205(3)
_cell_length_c 16.938(3)
_cell_measurement_reflns_used 4946
_cell_measurement_temperature 193(2)
_cell_measurement_theta_max 27.62
_cell_measurement_theta_min 2.406
_cell_volume 1553.2(5)
_computing_cell_refinement 'SMART, SAINT'
_computing_data_collection SMART
_computing_data_reduction SAINT
_computing_molecular_graphics 'SHELXP-93 (Sheldrick, 1993)'
_computing_publication_material 'SHELXCIF-93 (Sheldrick, 1993)'
_computing_structure_refinement 'SHELXL-97 (Sheldrick, 1997)'
_computing_structure_solution 'SHELXS-97 (Sheldrick, 1990)'
_diffrn_ambient_temperature 193(2)
_diffrn_measured_fraction_theta_full 1.000
_diffrn_measured_fraction_theta_max 1.000
_diffrn_measurement_device_type 'Bruker SMART APEX CCD'
_diffrn_measurement_method '0.3 deg wide \w exposures'
_diffrn_radiation_monochromator graphite
_diffrn_radiation_source 'normal-focus sealed tube'
_diffrn_radiation_type MoK\a
_diffrn_radiation_wavelength 0.71073
_diffrn_reflns_av_R_equivalents 0.0414
_diffrn_reflns_av_sigmaI/netI 0.0297
_diffrn_reflns_limit_h_max 6
_diffrn_reflns_limit_h_min -6
_diffrn_reflns_limit_k_max 19
_diffrn_reflns_limit_k_min -19
_diffrn_reflns_limit_l_max 20
_diffrn_reflns_limit_l_min -20
_diffrn_reflns_number 15108
_diffrn_reflns_theta_full 25.00
_diffrn_reflns_theta_max 25.00
_diffrn_reflns_theta_min 1.74
_exptl_absorpt_coefficient_mu 0.173
_exptl_absorpt_correction_T_max 0.9914
_exptl_absorpt_correction_T_min 0.9796
_exptl_absorpt_correction_type 'multi-scan (SADABS)'
_exptl_crystal_colour colorless
_exptl_crystal_density_diffrn 1.220
_exptl_crystal_density_method none
_exptl_crystal_description plate
_exptl_crystal_F_000 608
_exptl_crystal_size_max 0.12
_exptl_crystal_size_mid 0.10
_exptl_crystal_size_min 0.05
_refine_diff_density_max 0.380
_refine_diff_density_min -0.241
_refine_diff_density_rms 0.050
_refine_ls_extinction_coef na
_refine_ls_extinction_method none
_refine_ls_goodness_of_fit_ref 1.026
_refine_ls_hydrogen_treatment noref
_refine_ls_matrix_type full
_refine_ls_number_parameters 190
_refine_ls_number_reflns 2737
_refine_ls_number_restraints 183
_refine_ls_restrained_S_all 1.000
_refine_ls_R_factor_all 0.0615
_refine_ls_R_factor_gt 0.0474
_refine_ls_shift/su_max 0.000
_refine_ls_shift/su_mean 0.000
_refine_ls_structure_factor_coef Fsqd
_refine_ls_weighting_details 'calc w=1/[\s^2^(Fo^2^)+(0.0626P)^2^+0.8459P] where P=(Fo^2^+2Fc^2^)/3'
_refine_ls_weighting_scheme calc
_refine_ls_wR_factor_gt 0.1172
_refine_ls_wR_factor_ref 0.1270
_reflns_number_gt 2183
_reflns_number_total 2737
_reflns_threshold_expression >2sigma(I)
_cod_data_source_file ja803011d-file001.cif
_cod_data_source_block C17H20NOP
_cod_original_cell_volume 1553.2(4)
_cod_database_code 4108085

loop_
_symmetry_equiv_pos_as_xyz
'x, y, z'
'-x, y+1/2, -z+1/2'
'-x, -y, -z'
'x, -y-1/2, z-1/2'

loop_
_atom_site_label
_atom_site_type_symbol
_atom_site_fract_x
_atom_site_fract_y
_atom_site_fract_z
_atom_site_U_iso_or_equiv
_atom_site_adp_type
_atom_site_occupancy
_atom_site_symmetry_multiplicity
_atom_site_calc_flag
_atom_site_refinement_flags
_atom_site_disorder_assembly
_atom_site_disorder_group
P1 P -0.34847(10) 0.46059(3) 0.84418(3) 0.03172(19) Uani 1 1 d U . .
O1 O -0.4863(3) 0.29865(9) 0.82589(9) 0.0388(4) Uani 1 1 d U B .
N1 N -0.6323(3) 0.39192(11) 0.73369(11) 0.0364(5) Uani 1 1 d U . .
C1 C -0.5521(4) 0.54660(12) 0.86069(12) 0.0298(5) Uani 1 1 d U . .
C2 C -0.7065(4) 0.53974(14) 0.92224(13) 0.0360(5) Uani 1 1 d U . .
H2A H -0.7044 0.4913 0.9539 0.043 Uiso 1 1 calc R . .
C3 C -0.8622(4) 0.60211(15) 0.93791(14) 0.0434(6) Uani 1 1 d U . .
H3A H -0.9698 0.5959 0.9792 0.052 Uiso 1 1 calc R . .
C4 C -0.8628(4) 0.67362(16) 0.89404(14) 0.0441(6) Uani 1 1 d U . .
H4A H -0.9695 0.7170 0.9052 0.053 Uiso 1 1 calc R . .
C5 C -0.7081(4) 0.68193(15) 0.83393(14) 0.0426(6) Uani 1 1 d U . .
H5A H -0.7075 0.7314 0.8038 0.051 Uiso 1 1 calc R . .
C6 C -0.5537(4) 0.61906(13) 0.81699(13) 0.0353(5) Uani 1 1 d U . .
H6A H -0.4480 0.6254 0.7752 0.042 Uiso 1 1 calc R . .
C7 C -0.2908(4) 0.47351(13) 0.74062(13) 0.0322(5) Uani 1 1 d U . .
C8 C -0.1104(4) 0.51670(14) 0.70715(14) 0.0389(6) Uani 1 1 d U . .
H8A H 0.0046 0.5443 0.7398 0.047 Uiso 1 1 calc R . .
C9 C -0.0976(5) 0.51967(16) 0.62562(16) 0.0481(6) Uani 1 1 d U . .
H9A H 0.0247 0.5500 0.6021 0.058 Uiso 1 1 calc R . .
C10 C -0.2636(5) 0.47822(16) 0.57895(15) 0.0492(7) Uani 1 1 d U . .
H10A H -0.2541 0.4806 0.5231 0.059 Uiso 1 1 calc R . .
C11 C -0.4428(5) 0.43352(15) 0.61115(14) 0.0434(6) Uani 1 1 d U . .
H11A H -0.5541 0.4047 0.5780 0.052 Uiso 1 1 calc R . .
C12 C -0.4587(4) 0.43111(13) 0.69274(13) 0.0337(5) Uani 1 1 d U . .
C14 C -0.7994(4) 0.33572(15) 0.69504(16) 0.0477(6) Uani 1 1 d U . .
H14A H -0.8208 0.3508 0.6392 0.072 Uiso 1 1 calc R . .
H14B H -0.9514 0.3392 0.7206 0.072 Uiso 1 1 calc R . .
H14C H -0.7387 0.2792 0.6993 0.072 Uiso 1 1 calc R . .
C15 C -0.5764(4) 0.38028(13) 0.81578(13) 0.0337(5) Uani 1 1 d U . .
H15A H -0.7209 0.3878 0.8471 0.040 Uiso 1 1 calc R . .
C16 C -0.4516(5) 0.27188(15) 0.90584(15) 0.0518(7) Uani 1 1 d DU . .
H16A H -0.3330 0.3117 0.9289 0.062 Uiso 1 1 calc R A 1
C17 C -0.6427(18) 0.2737(8) 0.9612(6) 0.072(3) Uani 0.50 1 d PDU B 1
H17A H -0.7190 0.3280 0.9592 0.107 Uiso 0.50 1 calc PR B 1
H17B H -0.5783 0.2634 1.0148 0.107 Uiso 0.50 1 calc PR B 1
H17C H -0.7591 0.2310 0.9467 0.107 Uiso 0.50 1 calc PR B 1
C17X C -0.707(2) 0.2506(8) 0.9321(7) 0.095(4) Uani 0.50 1 d PDU B 2
H17D H -0.8001 0.3013 0.9347 0.142 Uiso 0.50 1 calc PR B 2
H17E H -0.6971 0.2245 0.9844 0.142 Uiso 0.50 1 calc PR B 2
H17F H -0.7820 0.2126 0.8938 0.142 Uiso 0.50 1 calc PR B 2
C18 C -0.3201(6) 0.1927(2) 0.9032(2) 0.0752(10) Uani 1 1 d U B .
H18A H -0.1728 0.2010 0.8758 0.113 Uiso 1 1 calc R . .
H18B H -0.4172 0.1513 0.8750 0.113 Uiso 1 1 calc R . .
H18C H -0.2836 0.1736 0.9572 0.113 Uiso 1 1 calc R . .

loop_
_atom_site_aniso_label
_atom_site_aniso_U_11
_atom_site_aniso_U_22
_atom_site_aniso_U_33
_atom_site_aniso_U_23
_atom_site_aniso_U_13
_atom_site_aniso_U_12
P1 0.0332(3) 0.0293(3) 0.0324(3) -0.0017(2) -0.0016(2) 0.0006(2)
O1 0.0502(10) 0.0269(8) 0.0393(9) -0.0006(7) 0.0017(7) 0.0053(7)
N1 0.0365(10) 0.0306(10) 0.0415(11) -0.0003(8) -0.0070(8) -0.0047(8)
C1 0.0310(11) 0.0293(11) 0.0288(11) -0.0044(9) -0.0041(9) -0.0022(9)
C2 0.0413(13) 0.0328(12) 0.0341(12) 0.0037(10) 0.0042(10) -0.0004(10)
C3 0.0436(14) 0.0476(15) 0.0395(13) -0.0005(11) 0.0095(11) 0.0035(11)
C4 0.0455(14) 0.0412(14) 0.0455(14) -0.0017(11) 0.0021(11) 0.0119(11)
C5 0.0502(15) 0.0332(13) 0.0443(14) 0.0065(10) 0.0012(11) 0.0048(11)
C6 0.0391(13) 0.0337(12) 0.0333(12) 0.0013(9) 0.0039(10) -0.0014(10)
C7 0.0321(11) 0.0290(11) 0.0355(12) -0.0036(9) 0.0009(9) 0.0036(9)
C8 0.0367(12) 0.0349(13) 0.0456(14) -0.0040(10) 0.0063(10) -0.0002(10)
C9 0.0555(15) 0.0392(14) 0.0509(15) 0.0032(12) 0.0196(12) 0.0013(12)
C10 0.0711(18) 0.0433(14) 0.0338(13) 0.0020(11) 0.0083(12) 0.0127(13)
C11 0.0565(16) 0.0361(13) 0.0370(13) -0.0048(11) -0.0069(11) 0.0044(11)
C12 0.0377(12) 0.0261(11) 0.0371(12) -0.0015(9) -0.0028(10) 0.0056(9)
C14 0.0426(14) 0.0365(13) 0.0628(17) -0.0062(12) -0.0147(12) -0.0059(11)
C15 0.0339(12) 0.0264(11) 0.0408(13) -0.0001(9) 0.0020(10) 0.0001(9)
C16 0.081(2) 0.0342(13) 0.0398(14) 0.0054(11) 0.0033(13) 0.0029(13)
C17 0.091(6) 0.080(8) 0.045(5) 0.017(4) 0.017(4) 0.026(5)
C17X 0.137(8) 0.057(6) 0.096(10) 0.028(6) 0.075(8) 0.017(5)
C18 0.098(3) 0.060(2) 0.068(2) 0.0207(16) 0.0007(18) 0.0259(18)

loop_
_atom_type_symbol
_atom_type_description
_atom_type_scat_dispersion_real
_atom_type_scat_dispersion_imag
_atom_type_scat_source
C C 0.0033 0.0016 'International Tables Vol C Tables 4.2.6.8 and 6.1.1.4'
H H 0.0000 0.0000 'International Tables Vol C Tables 4.2.6.8 and 6.1.1.4'
N N 0.0061 0.0033 'International Tables Vol C Tables 4.2.6.8 and 6.1.1.4'
O O 0.0106 0.0060 'International Tables Vol C Tables 4.2.6.8 and 6.1.1.4'
P P 0.1023 0.0942 'International Tables Vol C Tables 4.2.6.8 and 6.1.1.4'

loop_
_geom_angle_atom_site_label_1
_geom_angle_atom_site_label_2
_geom_angle_atom_site_label_3
_geom_angle
C7 P1 C1 101.41(10)
C7 P1 C15 88.86(10)
C1 P1 C15 97.77(10)
C15 O1 C16 115.53(17)
C12 N1 C15 114.56(18)
C12 N1 C14 121.8(2)
C15 N1 C14 118.22(19)
C6 C1 C2 118.4(2)
C6 C1 P1 123.50(17)
C2 C1 P1 118.04(16)
C3 C2 C1 120.8(2)
C2 C3 C4 120.2(2)
C5 C4 C3 119.6(2)
C4 C5 C6 120.6(2)
C5 C6 C1 120.3(2)
C8 C7 C12 120.5(2)
C8 C7 P1 128.48(18)
C12 C7 P1 111.07(16)
C7 C8 C9 119.7(2)
C10 C9 C8 119.5(2)
C11 C10 C9 121.7(2)
C10 C11 C12 119.1(2)
N1 C12 C11 126.0(2)
N1 C12 C7 114.5(2)
C11 C12 C7 119.5(2)
O1 C15 N1 107.73(17)
O1 C15 P1 111.84(15)
N1 C15 P1 106.35(14)
O1 C16 C17 121.6(5)
O1 C16 C18 106.6(2)
C17 C16 C18 115.0(6)
O1 C16 C17X 104.0(5)
C17 C16 C17X 26.7(6)
C18 C16 C17X 106.7(5)

loop_
_geom_bond_atom_site_label_1
_geom_bond_atom_site_label_2
_geom_bond_distance
P1 C7 1.809(2)
P1 C1 1.837(2)
P1 C15 1.882(2)
O1 C15 1.426(3)
O1 C16 1.428(3)
N1 C12 1.380(3)
N1 C15 1.426(3)
N1 C14 1.451(3)
C1 C6 1.388(3)
C1 C2 1.391(3)
C2 C3 1.374(3)
C3 C4 1.376(3)
C4 C5 1.375(3)
C5 C6 1.380(3)
C7 C8 1.378(3)
C7 C12 1.405(3)
C8 C9 1.387(4)
C9 C10 1.379(4)
C10 C11 1.376(4)
C11 C12 1.389(3)
C16 C17 1.459(9)
C16 C18 1.484(4)
C16 C17X 1.566(10)

loop_
_geom_torsion_atom_site_label_1
_geom_torsion_atom_site_label_2
_geom_torsion_atom_site_label_3
_geom_torsion_atom_site_label_4
_geom_torsion
C7 P1 C1 C6 -27.3(2)
C15 P1 C1 C6 -117.67(19)
C7 P1 C1 C2 155.21(17)
C15 P1 C1 C2 64.81(18)
C6 C1 C2 C3 2.0(3)
P1 C1 C2 C3 179.64(18)
C1 C2 C3 C4 -1.8(4)
C2 C3 C4 C5 0.6(4)
C3 C4 C5 C6 0.4(4)
C4 C5 C6 C1 -0.2(4)
C2 C1 C6 C5 -1.0(3)
P1 C1 C6 C5 -178.47(17)
C1 P1 C7 C8 92.5(2)
C15 P1 C7 C8 -169.8(2)
C1 P1 C7 C12 -88.31(16)
C15 P1 C7 C12 9.39(16)
C12 C7 C8 C9 1.3(3)
P1 C7 C8 C9 -179.58(18)
C7 C8 C9 C10 -1.0(4)
C8 C9 C10 C11 -0.1(4)
C9 C10 C11 C12 0.9(4)
C15 N1 C12 C11 164.4(2)
C14 N1 C12 C11 10.9(3)
C15 N1 C12 C7 -17.5(3)
C14 N1 C12 C7 -171.0(2)
C10 C11 C12 N1 177.4(2)
C10 C11 C12 C7 -0.6(3)
C8 C7 C12 N1 -178.7(2)
P1 C7 C12 N1 2.0(2)
C8 C7 C12 C11 -0.5(3)
P1 C7 C12 C11 -179.74(17)
C16 O1 C15 N1 -171.59(19)
C16 O1 C15 P1 71.9(2)
C12 N1 C15 O1 -96.8(2)
C14 N1 C15 O1 57.7(2)
C12 N1 C15 P1 23.3(2)
C14 N1 C15 P1 177.80(16)
C7 P1 C15 O1 99.54(16)
C1 P1 C15 O1 -159.09(15)
C7 P1 C15 N1 -17.81(15)
C1 P1 C15 N1 83.55(15)
C15 O1 C16 C17 55.1(6)
C15 O1 C16 C18 -170.4(2)
C15 O1 C16 C17X 77.1(5)
